data_1512999
loop_
_publ_author_name
'Shu-Hua Zhang'
'Yi Dong Zhang'
'Hua Hong Zou'
'Jing Jing Guo'
'He Ping Li'
'You Song'
'Hong Liang'

_publ_section_title
;
 A family of cubane cobalt and nickel clusters: Syntheses, structures and
 magnetic properties
;
_journal_name_full
;
Inorganica Chimica Acta
;
_journal_page_first 119
_journal_page_last 125
_journal_paper_doi 10.1016/j.ica.2012.10.032
_journal_volume 396
_journal_year 2013
_chemical_formula_moiety 'C36 H40 Cl8 Co4 O16'
_chemical_formula_sum 'C36 H40 Cl8 Co4 O16'
_chemical_formula_weight 1248.00
_space_group_IT_number 14
_symmetry_cell_setting monoclinic
_symmetry_space_group_name_Hall '-P 2ybc'
_symmetry_space_group_name_H-M 'P 1 21/c 1'
_atom_sites_solution_hydrogens geom
_atom_sites_solution_primary direct
_atom_sites_solution_secondary difmap
_cell_angle_alpha 90.00
_cell_angle_beta 92.376(2)
_cell_angle_gamma 90.00
_cell_formula_units_Z 4
_cell_length_a 16.915(2)
_cell_length_b 18.429(2)
_cell_length_c 15.172(2)
_cell_measurement_reflns_used 585
_cell_measurement_temperature 173(2)
_cell_measurement_theta_max 26.96
_cell_measurement_theta_min 2.41
_cell_volume 4725.4(10)
_computing_cell_refinement 'Bruker SMART'
_computing_data_collection 'Bruker SMART'
_computing_data_reduction 'Bruker SAINT'
_computing_molecular_graphics 'Bruker SHELXTL'
_computing_publication_material 'Bruker SHELXTL'
_computing_structure_refinement 'SHELXL-97 (Sheldrick, 1997)'
_computing_structure_solution 'SHELXS-97 (Sheldrick, 1990)'
_diffrn_ambient_temperature 173(2)
_diffrn_measured_fraction_theta_full 0.994
_diffrn_measured_fraction_theta_max 0.994
_diffrn_measurement_device_type 'CCD area detector'
_diffrn_measurement_method 'phi and omega scans'
_diffrn_radiation_monochromator graphite
_diffrn_radiation_source 'fine-focus sealed tube'
_diffrn_radiation_type MoK\a
_diffrn_radiation_wavelength 0.71073
_diffrn_reflns_av_R_equivalents 0.0342
_diffrn_reflns_av_sigmaI/netI 0.0476
_diffrn_reflns_limit_h_max 20
_diffrn_reflns_limit_h_min -16
_diffrn_reflns_limit_k_max 21
_diffrn_reflns_limit_k_min -19
_diffrn_reflns_limit_l_max 18
_diffrn_reflns_limit_l_min -11
_diffrn_reflns_number 20516
_diffrn_reflns_theta_full 25.01
_diffrn_reflns_theta_max 25.01
_diffrn_reflns_theta_min 1.20
_exptl_absorpt_coefficient_mu 1.898
_exptl_absorpt_correction_T_max 0.610
_exptl_absorpt_correction_T_min 0.415
_exptl_absorpt_correction_type multi-scan
_exptl_absorpt_process_details SADABS
_exptl_crystal_colour red
_exptl_crystal_density_diffrn 1.754
_exptl_crystal_density_method 'not measured'
_exptl_crystal_description block
_exptl_crystal_F_000 2512
_exptl_crystal_size_max 0.48
_exptl_crystal_size_mid 0.43
_exptl_crystal_size_min 0.38
_refine_diff_density_max 0.593
_refine_diff_density_min -0.335
_refine_diff_density_rms 0.094
_refine_ls_extinction_method none
_refine_ls_goodness_of_fit_ref 1.031
_refine_ls_hydrogen_treatment constr
_refine_ls_matrix_type full
_refine_ls_number_parameters 585
_refine_ls_number_reflns 8284
_refine_ls_number_restraints 0
_refine_ls_restrained_S_all 1.031
_refine_ls_R_factor_all 0.0679
_refine_ls_R_factor_gt 0.0382
_refine_ls_shift/su_max 0.008
_refine_ls_shift/su_mean 0.000
_refine_ls_structure_factor_coef Fsqd
_refine_ls_weighting_details 'calc w=1/[\s^2^(Fo^2^)+(0.0568P)^2^+1.4076P] where P=(Fo^2^+2Fc^2^)/3'
_refine_ls_weighting_scheme calc
_refine_ls_wR_factor_gt 0.0922
_refine_ls_wR_factor_ref 0.1084
_reflns_number_gt 5739
_reflns_number_total 8284
_reflns_threshold_expression >2sigma(I)
_cod_data_source_file ICA-2013-396-119-125-3.cif
_cod_data_source_block co1
_cod_original_cell_volume 4725.5(10)
_cod_original_sg_symbol_H-M P2(1)/c
_cod_database_code 1512999

loop_
_symmetry_equiv_pos_as_xyz
'x, y, z'
'-x, y+1/2, -z+1/2'
'-x, -y, -z'
'x, -y-1/2, z-1/2'

loop_
_atom_site_label
_atom_site_type_symbol
_atom_site_fract_x
_atom_site_fract_y
_atom_site_fract_z
_atom_site_U_iso_or_equiv
_atom_site_adp_type
_atom_site_occupancy
_atom_site_symmetry_multiplicity
_atom_site_calc_flag
_atom_site_refinement_flags
C1 C 0.1776(2) 0.3400(2) 0.4109(3) 0.0291(9) Uani 1 1 d .
C2 C 0.1946(3) 0.2646(2) 0.4223(3) 0.0333(10) Uani 1 1 d .
C3 C 0.1521(3) 0.2115(2) 0.3777(3) 0.0382(11) Uani 1 1 d .
H3 H 0.1657 0.1619 0.3860 0.046 Uiso 1 1 calc R
C4 C 0.0894(3) 0.2305(2) 0.3205(3) 0.0361(11) Uani 1 1 d .
C5 C 0.0691(3) 0.3014(2) 0.3086(3) 0.0369(10) Uani 1 1 d .
H5 H 0.0256 0.3137 0.2699 0.044 Uiso 1 1 calc R
C6 C 0.1120(2) 0.3565(2) 0.3532(3) 0.0308(10) Uani 1 1 d .
C7 C 0.0804(3) 0.4289(2) 0.3411(3) 0.0366(10) Uani 1 1 d .
H7 H 0.0325 0.4331 0.3064 0.044 Uiso 1 1 calc R
C8 C 0.4315(3) 0.6529(2) 0.3152(3) 0.0294(9) Uani 1 1 d .
C9 C 0.4377(3) 0.6582(2) 0.2222(3) 0.0349(10) Uani 1 1 d .
C10 C 0.4943(3) 0.7003(2) 0.1834(3) 0.0385(11) Uani 1 1 d .
H10 H 0.4959 0.7034 0.1210 0.046 Uiso 1 1 calc R
C11 C 0.5488(3) 0.7379(2) 0.2370(3) 0.0420(11) Uani 1 1 d .
C12 C 0.5492(3) 0.7311(2) 0.3262(3) 0.0373(11) Uani 1 1 d .
H12 H 0.5889 0.7549 0.3616 0.045 Uiso 1 1 calc R
C13 C 0.4914(2) 0.6889(2) 0.3666(3) 0.0298(9) Uani 1 1 d .
C14 C 0.4977(3) 0.6832(2) 0.4622(3) 0.0343(10) Uani 1 1 d .
H14 H 0.5439 0.7032 0.4904 0.041 Uiso 1 1 calc R
C15 C 0.1000(2) 0.7720(2) 0.5233(2) 0.0257(9) Uani 1 1 d .
C16 C 0.1006(2) 0.8491(2) 0.5305(3) 0.0303(10) Uani 1 1 d .
C17 C 0.0414(3) 0.8922(2) 0.4969(3) 0.0317(10) Uani 1 1 d .
H17 H 0.0446 0.9433 0.5038 0.038 Uiso 1 1 calc R
C18 C -0.0236(2) 0.8614(2) 0.4527(3) 0.0296(9) Uani 1 1 d .
C19 C -0.0306(2) 0.7876(2) 0.4468(3) 0.0302(9) Uani 1 1 d .
H19 H -0.0761 0.7668 0.4181 0.036 Uiso 1 1 calc R
C20 C 0.0295(2) 0.7422(2) 0.4831(2) 0.0265(9) Uani 1 1 d .
C21 C 0.0137(3) 0.6661(2) 0.4803(3) 0.0324(10) Uani 1 1 d .
H21 H -0.0343 0.6519 0.4503 0.039 Uiso 1 1 calc R
C22 C 0.3009(3) 0.50102(19) 0.8129(2) 0.0294(10) Uani 1 1 d .
C23 C 0.2578(3) 0.4839(2) 0.8891(3) 0.0337(10) Uani 1 1 d .
C24 C 0.2929(3) 0.4553(2) 0.9648(3) 0.0384(11) Uani 1 1 d .
H24 H 0.2620 0.4433 1.0136 0.046 Uiso 1 1 calc R
C25 C 0.3735(3) 0.4443(2) 0.9691(3) 0.0365(11) Uani 1 1 d .
C26 C 0.4183(3) 0.4614(2) 0.9008(3) 0.0388(11) Uani 1 1 d .
H26 H 0.4740 0.4547 0.9062 0.047 Uiso 1 1 calc R
C27 C 0.3839(3) 0.4892(2) 0.8212(3) 0.0320(10) Uani 1 1 d .
C28 C 0.4363(3) 0.5026(2) 0.7503(3) 0.0390(11) Uani 1 1 d .
H28 H 0.4914 0.5008 0.7647 0.047 Uiso 1 1 calc R
C29 C 0.1231(3) 0.4725(2) 0.5973(3) 0.0341(10) Uani 1 1 d .
H29A H 0.1169 0.4836 0.6599 0.051 Uiso 1 1 calc R
H29B H 0.1365 0.4211 0.5908 0.051 Uiso 1 1 calc R
H29C H 0.0735 0.4830 0.5641 0.051 Uiso 1 1 calc R
C30 C 0.3968(2) 0.4692(2) 0.4665(3) 0.0359(10) Uani 1 1 d .
H30A H 0.4355 0.4640 0.5160 0.054 Uiso 1 1 calc R
H30B H 0.4224 0.4913 0.4163 0.054 Uiso 1 1 calc R
H30C H 0.3761 0.4213 0.4495 0.054 Uiso 1 1 calc R
C31 C 0.3251(3) 0.6760(2) 0.6603(3) 0.0349(10) Uani 1 1 d .
H31A H 0.3823 0.6801 0.6536 0.052 Uiso 1 1 calc R
H31B H 0.3150 0.6571 0.7192 0.052 Uiso 1 1 calc R
H31C H 0.3007 0.7240 0.6532 0.052 Uiso 1 1 calc R
C32 C 0.1821(3) 0.6463(2) 0.3575(3) 0.0375(11) Uani 1 1 d .
H32A H 0.2216 0.6516 0.3126 0.056 Uiso 1 1 calc R
H32B H 0.1641 0.6944 0.3756 0.056 Uiso 1 1 calc R
H32C H 0.1369 0.6184 0.3331 0.056 Uiso 1 1 calc R
C33 C 0.2669(4) 0.4588(3) 0.2352(3) 0.0650(16) Uani 1 1 d .
H33A H 0.2359 0.4152 0.2470 0.097 Uiso 1 1 calc R
H33B H 0.3196 0.4446 0.2168 0.097 Uiso 1 1 calc R
H33C H 0.2401 0.4871 0.1881 0.097 Uiso 1 1 calc R
C34 C 0.3356(3) 0.8077(2) 0.4284(3) 0.0534(14) Uani 1 1 d .
H34A H 0.3791 0.8276 0.4657 0.080 Uiso 1 1 calc R
H34B H 0.2928 0.8434 0.4229 0.080 Uiso 1 1 calc R
H34C H 0.3548 0.7966 0.3699 0.080 Uiso 1 1 calc R
C35 C 0.1405(3) 0.6828(2) 0.7571(3) 0.0466(12) Uani 1 1 d .
H35A H 0.1947 0.6941 0.7780 0.070 Uiso 1 1 calc R
H35B H 0.1085 0.6712 0.8076 0.070 Uiso 1 1 calc R
H35C H 0.1177 0.7248 0.7257 0.070 Uiso 1 1 calc R
C36 C 0.2683(3) 0.3541(2) 0.6903(3) 0.0432(12) Uani 1 1 d .
H36A H 0.3058 0.3548 0.7414 0.065 Uiso 1 1 calc R
H36B H 0.2606 0.3040 0.6701 0.065 Uiso 1 1 calc R
H36C H 0.2176 0.3744 0.7071 0.065 Uiso 1 1 calc R
Cl1 Cl 0.26909(8) 0.23946(6) 0.49740(8) 0.0472(3) Uani 1 1 d .
Cl2 Cl 0.03558(8) 0.16222(6) 0.26491(8) 0.0542(3) Uani 1 1 d .
Cl3 Cl 0.37158(7) 0.60959(7) 0.15556(7) 0.0474(3) Uani 1 1 d .
Cl4 Cl 0.61719(9) 0.79383(8) 0.18772(9) 0.0709(4) Uani 1 1 d .
Cl5 Cl 0.18209(8) 0.88755(6) 0.58522(9) 0.0548(4) Uani 1 1 d .
Cl6 Cl -0.09657(7) 0.91752(6) 0.40481(8) 0.0456(3) Uani 1 1 d .
Cl7 Cl 0.15648(7) 0.49685(7) 0.87987(8) 0.0487(3) Uani 1 1 d .
Cl8 Cl 0.41741(8) 0.40553(7) 1.06443(7) 0.0524(3) Uani 1 1 d .
Co1 Co 0.22053(3) 0.49822(3) 0.43443(3) 0.02786(15) Uani 1 1 d .
Co2 Co 0.33380(3) 0.62797(3) 0.47058(3) 0.02792(15) Uani 1 1 d .
Co3 Co 0.17188(3) 0.62559(3) 0.55964(3) 0.02577(14) Uani 1 1 d .
Co4 Co 0.30047(3) 0.51515(3) 0.61891(3) 0.02591(14) Uani 1 1 d .
O1 O 0.22137(16) 0.38853(13) 0.45264(18) 0.0319(7) Uani 1 1 d .
O2 O 0.10944(17) 0.48619(14) 0.37133(18) 0.0368(7) Uani 1 1 d .
O3 O 0.37393(17) 0.61669(15) 0.34757(17) 0.0335(7) Uani 1 1 d .
O4 O 0.44983(17) 0.65538(16) 0.51036(18) 0.0365(7) Uani 1 1 d .
O5 O 0.16032(16) 0.73425(13) 0.55000(17) 0.0308(7) Uani 1 1 d .
O6 O 0.05496(17) 0.61666(14) 0.51226(18) 0.0330(7) Uani 1 1 d .
O7 O 0.26414(16) 0.52565(14) 0.74265(16) 0.0295(6) Uani 1 1 d .
O8 O 0.41641(17) 0.51620(16) 0.67264(18) 0.0389(7) Uani 1 1 d .
O9 O 0.18510(15) 0.51620(12) 0.56410(16) 0.0227(6) Uani 1 1 d .
O10 O 0.33317(15) 0.51440(13) 0.49236(16) 0.0255(6) Uani 1 1 d .
O11 O 0.29226(15) 0.62800(13) 0.59516(16) 0.0241(6) Uani 1 1 d .
O12 O 0.21657(15) 0.60896(13) 0.43252(16) 0.0251(6) Uani 1 1 d .
O13 O 0.2742(2) 0.49989(17) 0.30980(19) 0.0510(9) Uani 1 1 d .
H13 H 0.3000 0.5360 0.2983 0.077 Uiso 1 1 d R
O14 O 0.30750(19) 0.74447(15) 0.4666(2) 0.0535(9) Uani 1 1 d .
H14A H 0.2700 0.7605 0.4931 0.080 Uiso 1 1 d R
O15 O 0.14140(17) 0.62172(14) 0.69871(17) 0.0330(7) Uani 1 1 d .
H15 H 0.1659 0.5889 0.7240 0.050 Uiso 1 1 d R
O16 O 0.29922(17) 0.39665(14) 0.62054(18) 0.0339(7) Uani 1 1 d .
H16 H 0.2822 0.3810 0.5729 0.051 Uiso 1 1 d R

loop_
_atom_site_aniso_label
_atom_site_aniso_U_11
_atom_site_aniso_U_22
_atom_site_aniso_U_33
_atom_site_aniso_U_23
_atom_site_aniso_U_13
_atom_site_aniso_U_12
C1 0.031(3) 0.026(2) 0.030(2) -0.0062(17) 0.0030(19) -0.0067(18)
C2 0.036(3) 0.031(2) 0.032(2) -0.0037(18) 0.0024(19) -0.004(2)
C3 0.051(3) 0.027(2) 0.037(3) -0.0082(19) 0.005(2) -0.004(2)
C4 0.037(3) 0.034(2) 0.037(3) -0.011(2) 0.006(2) -0.011(2)
C5 0.034(3) 0.039(3) 0.037(2) -0.003(2) 0.000(2) -0.005(2)
C6 0.030(2) 0.031(2) 0.031(2) -0.0039(18) -0.0019(19) -0.0015(19)
C7 0.036(3) 0.037(2) 0.037(3) 0.001(2) -0.003(2) -0.003(2)
C8 0.032(3) 0.027(2) 0.030(2) 0.0033(18) 0.0035(19) 0.0022(19)
C9 0.031(3) 0.035(2) 0.038(3) 0.006(2) -0.005(2) 0.002(2)
C10 0.035(3) 0.044(3) 0.036(2) 0.014(2) 0.004(2) 0.003(2)
C11 0.032(3) 0.044(3) 0.050(3) 0.014(2) 0.007(2) -0.004(2)
C12 0.037(3) 0.036(2) 0.039(3) 0.003(2) 0.003(2) -0.005(2)
C13 0.025(2) 0.032(2) 0.033(2) 0.0015(18) 0.0022(18) 0.0013(18)
C14 0.031(3) 0.034(2) 0.038(2) -0.005(2) 0.002(2) -0.002(2)
C15 0.026(2) 0.024(2) 0.028(2) 0.0003(17) 0.0016(17) 0.0033(18)
C16 0.028(2) 0.028(2) 0.035(2) -0.0023(18) -0.0053(19) -0.0055(19)
C17 0.036(3) 0.021(2) 0.038(2) -0.0009(18) 0.000(2) 0.0014(19)
C18 0.027(2) 0.031(2) 0.031(2) 0.0009(18) 0.0014(18) 0.0069(19)
C19 0.027(2) 0.035(2) 0.029(2) -0.0017(18) -0.0018(18) -0.0034(19)
C20 0.029(2) 0.025(2) 0.025(2) -0.0019(16) 0.0026(17) 0.0006(18)
C21 0.029(3) 0.031(2) 0.037(2) -0.0005(19) -0.0043(19) -0.002(2)
C22 0.042(3) 0.0206(19) 0.025(2) -0.0020(17) 0.0008(19) 0.0001(19)
C23 0.044(3) 0.026(2) 0.032(2) -0.0029(18) 0.005(2) 0.003(2)
C24 0.051(3) 0.035(2) 0.029(2) -0.0008(19) 0.003(2) 0.001(2)
C25 0.053(3) 0.030(2) 0.025(2) 0.0040(18) -0.009(2) 0.000(2)
C26 0.041(3) 0.036(2) 0.038(3) 0.001(2) -0.012(2) -0.002(2)
C27 0.032(3) 0.032(2) 0.032(2) -0.0003(18) 0.0007(19) -0.0041(19)
C28 0.028(3) 0.045(3) 0.043(3) 0.004(2) -0.002(2) 0.003(2)
C29 0.035(3) 0.025(2) 0.042(3) 0.0034(18) 0.003(2) -0.0076(19)
C30 0.031(3) 0.030(2) 0.046(3) -0.003(2) 0.003(2) 0.006(2)
C31 0.033(3) 0.035(2) 0.037(2) -0.0085(19) -0.001(2) -0.007(2)
C32 0.042(3) 0.035(2) 0.035(2) 0.0106(19) -0.004(2) -0.001(2)
C33 0.095(5) 0.051(3) 0.049(3) -0.013(3) 0.011(3) -0.022(3)
C34 0.065(4) 0.038(3) 0.058(3) 0.009(2) 0.014(3) 0.000(3)
C35 0.039(3) 0.046(3) 0.055(3) -0.017(2) 0.004(2) 0.005(2)
C36 0.057(3) 0.035(2) 0.038(3) 0.005(2) 0.003(2) -0.005(2)
Cl1 0.0570(8) 0.0294(6) 0.0536(7) -0.0030(5) -0.0171(6) 0.0028(5)
Cl2 0.0611(9) 0.0402(7) 0.0603(8) -0.0170(6) -0.0110(6) -0.0136(6)
Cl3 0.0400(7) 0.0696(8) 0.0320(6) 0.0028(5) -0.0051(5) -0.0096(6)
Cl4 0.0627(10) 0.0893(10) 0.0608(9) 0.0315(8) 0.0042(7) -0.0308(8)
Cl5 0.0439(8) 0.0267(6) 0.0911(10) -0.0069(6) -0.0293(7) -0.0018(5)
Cl6 0.0431(7) 0.0414(6) 0.0513(7) 0.0002(5) -0.0111(5) 0.0163(5)
Cl7 0.0423(7) 0.0620(8) 0.0427(7) 0.0120(6) 0.0120(5) 0.0128(6)
Cl8 0.0638(9) 0.0543(7) 0.0378(7) 0.0134(6) -0.0142(6) -0.0011(6)
Co1 0.0322(3) 0.0232(3) 0.0279(3) -0.0015(2) -0.0019(2) -0.0041(2)
Co2 0.0287(3) 0.0256(3) 0.0295(3) 0.0010(2) 0.0016(2) -0.0044(2)
Co3 0.0259(3) 0.0189(3) 0.0323(3) 0.0009(2) -0.0006(2) -0.0012(2)
Co4 0.0274(3) 0.0238(3) 0.0264(3) 0.0012(2) -0.0001(2) -0.0001(2)
O1 0.0331(17) 0.0239(14) 0.0381(16) -0.0034(12) -0.0063(13) -0.0050(12)
O2 0.0369(19) 0.0294(16) 0.0432(18) -0.0004(13) -0.0084(14) -0.0070(14)
O3 0.0307(17) 0.0428(17) 0.0271(15) -0.0020(13) 0.0033(13) -0.0109(14)
O4 0.0327(18) 0.0441(17) 0.0327(16) -0.0026(14) 0.0023(14) -0.0038(14)
O5 0.0270(17) 0.0204(14) 0.0444(17) 0.0015(12) -0.0062(13) -0.0001(12)
O6 0.0307(17) 0.0257(15) 0.0422(17) 0.0023(13) -0.0035(14) -0.0034(13)
O7 0.0307(17) 0.0317(15) 0.0262(15) 0.0029(12) 0.0033(12) 0.0052(13)
O8 0.0334(18) 0.0491(18) 0.0340(17) 0.0051(14) 0.0001(14) 0.0000(14)
O9 0.0214(15) 0.0178(13) 0.0289(14) 0.0007(11) 0.0021(11) -0.0049(11)
O10 0.0255(16) 0.0249(14) 0.0262(14) -0.0040(11) 0.0039(11) 0.0019(12)
O11 0.0237(15) 0.0220(13) 0.0265(14) -0.0030(11) 0.0005(11) -0.0041(11)
O12 0.0247(16) 0.0260(14) 0.0245(14) 0.0043(11) -0.0017(11) -0.0013(12)
O13 0.065(2) 0.058(2) 0.0314(17) -0.0146(15) 0.0123(16) -0.0280(18)
O14 0.044(2) 0.0291(16) 0.089(3) 0.0116(16) 0.0198(19) -0.0026(15)
O15 0.0370(18) 0.0285(15) 0.0334(16) -0.0018(12) -0.0002(13) 0.0045(13)
O16 0.0403(19) 0.0271(14) 0.0341(16) 0.0021(12) -0.0004(13) 0.0010(13)

loop_
_atom_type_symbol
_atom_type_description
_atom_type_scat_dispersion_real
_atom_type_scat_dispersion_imag
_atom_type_scat_source
C C 0.0033 0.0016 'International Tables Vol C Tables 4.2.6.8 and 6.1.1.4'
H H 0.0000 0.0000 'International Tables Vol C Tables 4.2.6.8 and 6.1.1.4'
O O 0.0106 0.0060 'International Tables Vol C Tables 4.2.6.8 and 6.1.1.4'
Cl Cl 0.1484 0.1585 'International Tables Vol C Tables 4.2.6.8 and 6.1.1.4'
Co Co 0.3494 0.9721 'International Tables Vol C Tables 4.2.6.8 and 6.1.1.4'

loop_
_geom_angle_atom_site_label_1
_geom_angle_atom_site_label_2
_geom_angle_atom_site_label_3
_geom_angle
O1 C1 C6 124.4(4)
O1 C1 C2 120.0(4)
C6 C1 C2 115.6(4)
C3 C2 C1 122.3(4)
C3 C2 Cl1 119.1(3)
C1 C2 Cl1 118.6(3)
C2 C3 C4 119.9(4)
C2 C3 H3 120.0
C4 C3 H3 120.0
C5 C4 C3 120.5(4)
C5 C4 Cl2 120.2(4)
C3 C4 Cl2 119.3(3)
C4 C5 C6 120.5(4)
C4 C5 H5 119.8
C6 C5 H5 119.8
C5 C6 C1 121.2(4)
C5 C6 C7 115.1(4)
C1 C6 C7 123.5(4)
O2 C7 C6 126.7(4)
O2 C7 H7 116.6
C6 C7 H7 116.6
O3 C8 C13 124.4(4)
O3 C8 C9 119.9(4)
C13 C8 C9 115.7(4)
C10 C9 C8 122.8(4)
C10 C9 Cl3 119.0(3)
C8 C9 Cl3 118.3(3)
C9 C10 C11 119.0(4)
C9 C10 H10 120.5
C11 C10 H10 120.5
C12 C11 C10 120.8(4)
C12 C11 Cl4 120.5(4)
C10 C11 Cl4 118.7(3)
C11 C12 C13 120.7(4)
C11 C12 H12 119.7
C13 C12 H12 119.7
C12 C13 C8 120.8(4)
C12 C13 C14 116.8(4)
C8 C13 C14 122.4(4)
O4 C14 C13 127.0(4)
O4 C14 H14 116.5
C13 C14 H14 116.5
O5 C15 C16 120.9(4)
O5 C15 C20 124.3(3)
C16 C15 C20 114.8(3)
C17 C16 C15 123.4(4)
C17 C16 Cl5 120.0(3)
C15 C16 Cl5 116.5(3)
C16 C17 C18 120.0(4)
C16 C17 H17 120.0
C18 C17 H17 120.0
C19 C18 C17 120.2(4)
C19 C18 Cl6 120.3(3)
C17 C18 Cl6 119.5(3)
C18 C19 C20 120.4(4)
C18 C19 H19 119.8
C20 C19 H19 119.8
C19 C20 C21 116.0(4)
C19 C20 C15 120.9(3)
C21 C20 C15 123.0(4)
O6 C21 C20 127.6(4)
O6 C21 H21 116.2
C20 C21 H21 116.2
O7 C22 C27 124.5(4)
O7 C22 C23 120.0(4)
C27 C22 C23 115.5(4)
C24 C23 C22 122.9(4)
C24 C23 Cl7 120.9(3)
C22 C23 Cl7 116.2(3)
C23 C24 C25 119.2(4)
C23 C24 H24 120.4
C25 C24 H24 120.4
C26 C25 C24 121.2(4)
C26 C25 Cl8 119.9(4)
C24 C25 Cl8 118.9(3)
C25 C26 C27 121.1(4)
C25 C26 H26 119.4
C27 C26 H26 119.4
C26 C27 C22 120.1(4)
C26 C27 C28 117.0(4)
C22 C27 C28 122.9(4)
O8 C28 C27 126.4(4)
O8 C28 H28 116.8
C27 C28 H28 116.8
O9 C29 H29A 109.5
O9 C29 H29B 109.5
H29A C29 H29B 109.5
O9 C29 H29C 109.5
H29A C29 H29C 109.5
H29B C29 H29C 109.5
O10 C30 H30A 109.5
O10 C30 H30B 109.5
H30A C30 H30B 109.5
O10 C30 H30C 109.5
H30A C30 H30C 109.5
H30B C30 H30C 109.5
O11 C31 H31A 109.5
O11 C31 H31B 109.5
H31A C31 H31B 109.5
O11 C31 H31C 109.5
H31A C31 H31C 109.5
H31B C31 H31C 109.5
O12 C32 H32A 109.5
O12 C32 H32B 109.5
H32A C32 H32B 109.5
O12 C32 H32C 109.5
H32A C32 H32C 109.5
H32B C32 H32C 109.5
O13 C33 H33A 109.5
O13 C33 H33B 109.5
H33A C33 H33B 109.5
O13 C33 H33C 109.5
H33A C33 H33C 109.5
H33B C33 H33C 109.5
O14 C34 H34A 109.5
O14 C34 H34B 109.5
H34A C34 H34B 109.5
O14 C34 H34C 109.5
H34A C34 H34C 109.5
H34B C34 H34C 109.5
O15 C35 H35A 109.5
O15 C35 H35B 109.5
H35A C35 H35B 109.5
O15 C35 H35C 109.5
H35A C35 H35C 109.5
H35B C35 H35C 109.5
O16 C36 H36A 109.5
O16 C36 H36B 109.5
H36A C36 H36B 109.5
O16 C36 H36C 109.5
H36A C36 H36C 109.5
H36B C36 H36C 109.5
O1 Co1 O12 172.82(11)
O1 Co1 O2 87.59(11)
O12 Co1 O2 94.09(10)
O1 Co1 O10 94.79(10)
O12 Co1 O10 83.81(10)
O2 Co1 O10 176.89(10)
O1 Co1 O9 91.72(10)
O12 Co1 O9 81.12(9)
O2 Co1 O9 99.19(11)
O10 Co1 O9 82.78(10)
O1 Co1 O13 97.68(12)
O12 Co1 O13 89.31(11)
O2 Co1 O13 90.16(12)
O10 Co1 O13 87.53(11)
O9 Co1 O13 167.03(10)
O3 Co2 O11 174.10(10)
O3 Co2 O12 94.55(11)
O11 Co2 O12 84.03(10)
O3 Co2 O4 86.81(11)
O11 Co2 O4 95.02(11)
O12 Co2 O4 175.67(11)
O3 Co2 O10 92.66(10)
O11 Co2 O10 81.48(9)
O12 Co2 O10 82.27(10)
O4 Co2 O10 101.79(11)
O3 Co2 O14 98.65(12)
O11 Co2 O14 87.03(11)
O12 Co2 O14 88.12(11)
O4 Co2 O14 87.62(12)
O10 Co2 O14 165.71(11)
O5 Co3 O9 177.60(11)
O5 Co3 O6 88.03(10)
O9 Co3 O6 91.99(10)
O5 Co3 O11 95.07(10)
O9 Co3 O11 84.69(10)
O6 Co3 O11 173.78(10)
O5 Co3 O12 96.58(10)
O9 Co3 O12 81.02(9)
O6 Co3 O12 92.51(10)
O11 Co3 O12 81.79(10)
O5 Co3 O15 94.36(10)
O9 Co3 O15 88.03(10)
O6 Co3 O15 94.11(11)
O11 Co3 O15 91.03(10)
O12 Co3 O15 167.39(10)
O7 Co4 O10 174.49(10)
O7 Co4 O9 93.11(10)
O10 Co4 O9 84.82(10)
O7 Co4 O8 87.32(11)
O10 Co4 O8 94.66(11)
O9 Co4 O8 178.82(10)
O7 Co4 O11 92.53(10)
O10 Co4 O11 82.15(10)
O9 Co4 O11 82.50(9)
O8 Co4 O11 96.38(10)
O7 Co4 O16 94.72(10)
O10 Co4 O16 90.40(10)
O9 Co4 O16 90.25(10)
O8 Co4 O16 90.81(11)
O11 Co4 O16 170.02(10)
C1 O1 Co1 127.7(3)
C7 O2 Co1 126.4(3)
C8 O3 Co2 125.7(2)
C14 O4 Co2 124.4(3)
C15 O5 Co3 129.3(2)
C21 O6 Co3 126.2(3)
C22 O7 Co4 125.5(3)
C28 O8 Co4 125.6(3)
C29 O9 Co3 119.3(2)
C29 O9 Co4 122.7(2)
Co3 O9 Co4 97.02(10)
C29 O9 Co1 118.8(2)
Co3 O9 Co1 99.23(10)
Co4 O9 Co1 94.19(10)
C30 O10 Co4 120.3(2)
C30 O10 Co1 119.1(2)
Co4 O10 Co1 96.90(11)
C30 O10 Co2 121.6(2)
Co4 O10 Co2 98.32(10)
Co1 O10 Co2 94.92(10)
C31 O11 Co2 120.2(2)
C31 O11 Co3 122.8(2)
Co2 O11 Co3 97.50(11)
C31 O11 Co4 118.2(2)
Co2 O11 Co4 97.74(10)
Co3 O11 Co4 94.57(10)
C32 O12 Co1 120.2(2)
C32 O12 Co2 119.6(2)
Co1 O12 Co2 97.73(11)
C32 O12 Co3 120.2(2)
Co1 O12 Co3 98.29(10)
Co2 O12 Co3 95.45(10)
C33 O13 Co1 134.6(3)
C33 O13 H13 107.7
Co1 O13 H13 116.8
C34 O14 Co2 139.3(3)
C34 O14 H14A 100.8
Co2 O14 H14A 119.9
C35 O15 Co3 125.3(3)
C35 O15 H15 107.9
Co3 O15 H15 109.9
C36 O16 Co4 124.0(2)
C36 O16 H16 109.5
Co4 O16 H16 110.2

loop_
_geom_bond_atom_site_label_1
_geom_bond_atom_site_label_2
_geom_bond_distance
C1 O1 1.308(4)
C1 C6 1.418(6)
C1 C2 1.427(5)
C2 C3 1.374(6)
C2 Cl1 1.727(4)
C3 C4 1.387(6)
C3 H3 0.9500
C4 C5 1.362(6)
C4 Cl2 1.749(4)
C5 C6 1.405(5)
C5 H5 0.9500
C6 C7 1.446(6)
C7 O2 1.245(5)
C7 H7 0.9500
C8 O3 1.294(5)
C8 C13 1.417(6)
C8 C9 1.423(6)
C9 C10 1.384(6)
C9 Cl3 1.727(4)
C10 C11 1.389(6)
C10 H10 0.9500
C11 C12 1.359(6)
C11 Cl4 1.740(4)
C12 C13 1.410(6)
C12 H12 0.9500
C13 C14 1.453(6)
C14 O4 1.225(5)
C14 H14 0.9500
C15 O5 1.286(4)
C15 C16 1.425(5)
C15 C20 1.427(5)
C16 C17 1.359(6)
C16 Cl5 1.731(4)
C17 C18 1.386(6)
C17 H17 0.9500
C18 C19 1.368(5)
C18 Cl6 1.745(4)
C19 C20 1.411(5)
C19 H19 0.9500
C20 C21 1.428(5)
C21 O6 1.235(5)
C21 H21 0.9500
C22 O7 1.294(5)
C22 C27 1.420(6)
C22 C23 1.429(5)
C23 C24 1.376(6)
C23 Cl7 1.730(5)
C24 C25 1.377(6)
C24 H24 0.9500
C25 C26 1.346(6)
C25 Cl8 1.751(4)
C26 C27 1.415(6)
C26 H26 0.9500
C27 C28 1.442(6)
C28 O8 1.238(5)
C28 H28 0.9500
C29 O9 1.430(4)
C29 H29A 0.9800
C29 H29B 0.9800
C29 H29C 0.9800
C30 O10 1.428(4)
C30 H30A 0.9800
C30 H30B 0.9800
C30 H30C 0.9800
C31 O11 1.423(4)
C31 H31A 0.9800
C31 H31B 0.9800
C31 H31C 0.9800
C32 O12 1.433(4)
C32 H32A 0.9800
C32 H32B 0.9800
C32 H32C 0.9800
C33 O13 1.363(5)
C33 H33A 0.9800
C33 H33B 0.9800
C33 H33C 0.9800
C34 O14 1.393(5)
C34 H34A 0.9800
C34 H34B 0.9800
C34 H34C 0.9800
C35 O15 1.433(5)
C35 H35A 0.9800
C35 H35B 0.9800
C35 H35C 0.9800
C36 O16 1.434(5)
C36 H36A 0.9800
C36 H36B 0.9800
C36 H36C 0.9800
Co1 O1 2.040(3)
Co1 O12 2.042(2)
Co1 O2 2.085(3)
Co1 O10 2.086(3)
Co1 O9 2.106(2)
Co1 O13 2.131(3)
Co2 O3 2.023(3)
Co2 O11 2.044(2)
Co2 O12 2.072(3)
Co2 O4 2.091(3)
Co2 O10 2.119(2)
Co2 O14 2.193(3)
Co3 O5 2.017(2)
Co3 O9 2.029(2)
Co3 O6 2.083(3)
Co3 O11 2.085(3)
Co3 O12 2.123(2)
Co3 O15 2.194(3)
Co4 O7 2.009(3)
Co4 O10 2.020(2)
Co4 O9 2.089(3)
Co4 O8 2.092(3)
Co4 O11 2.114(2)
Co4 O16 2.184(3)
O13 H13 0.8200
O14 H14A 0.8200
O15 H15 0.8200
O16 H16 0.8200

loop_
_geom_hbond_atom_site_label_D
_geom_hbond_atom_site_label_H
_geom_hbond_atom_site_label_A
_geom_hbond_distance_DH
_geom_hbond_distance_HA
_geom_hbond_distance_DA
_geom_hbond_angle_DHA
O13 H13 O3 0.82 2.06 2.780(4) 146.0
O16 H16 O1 0.82 2.06 2.823(4) 154.3
O15 H15 O7 0.82 2.04 2.788(4) 151.6
O14 H14A O5 0.82 2.13 2.845(4) 145.1
